data_7716715
loop_
_publ_author_name
'Savi&#x107;, Milica'
'Pevec, Andrej'
'Stevanovi&#x107;, Nevena'
'Novakovi&#x107;, Irena'
'Mati&#x107;, Ivana Z'
'Petrovi&#x107;, Nina'
'Stanojkovi&#x107;, Tatjana'
'Mil&#x10d;i&#x107;, Karla'
'Zlatar, Matija'
'Turel, Iztok'
'&#x10c;obelji&#x107;, Bo&#x17e;idar'
'Mil&#x10d;i&#x107;, Milo&#x161;'
'Gruden, Maja'

_publ_section_title
;
 Synergy of experimental and computational chemistry: structure and
 biological activity of Zn(II) hydrazone complexes.
;
_journal_issue 32
_journal_name_full 'Dalton transactions (Cambridge, England : 2003)'
_journal_page_first 13436
_journal_page_last 13453
_journal_paper_doi 10.1039/d4dt01353k
_journal_volume 53
_journal_year 2024
_chemical_formula_sum 'C24 H34 B2 Br2 F8 N8 O2 Zn'
_chemical_formula_weight 865.40
_space_group_crystal_system orthorhombic
_space_group_IT_number 60
_space_group_name_Hall '-P 2n 2ab'
_space_group_name_H-M_alt 'P b c n'
_atom_sites_solution_hydrogens geom
_audit_creation_method SHELXL-2018/3
_audit_update_record
;
2024-03-13 deposited with the CCDC.	2024-07-18 downloaded from the CCDC.
;
_cell_angle_alpha 90
_cell_angle_beta 90
_cell_angle_gamma 90
_cell_formula_units_Z 4
_cell_length_a 22.9095(8)
_cell_length_b 12.4317(6)
_cell_length_c 12.1295(6)
_cell_measurement_reflns_used 7633
_cell_measurement_temperature 150(2)
_cell_measurement_theta_max 30.1090
_cell_measurement_theta_min 2.8990
_cell_volume 3454.5(3)
_computing_cell_refinement 'CrysAlisPro 1.171.42.90a (Rigaku OD, 2023)'
_computing_data_collection 'CrysAlisPro 1.171.42.90a (Rigaku OD, 2023)'
_computing_data_reduction 'CrysAlisPro 1.171.42.90a (Rigaku OD, 2023)'
_computing_publication_material 'WinGX (Farrugia, 1999)'
_computing_structure_refinement 'SHELXL-2018/3 (Sheldrick, 2018)'
_computing_structure_solution 'SHELXT 2018/2 (Sheldrick, 2018)'
_diffrn_ambient_temperature 150(2)
_diffrn_detector_area_resol_mean 10.4933
_diffrn_measured_fraction_theta_full 0.999
_diffrn_measured_fraction_theta_max 0.999
_diffrn_measurement_device_type 'SuperNova, Dual, Cu at home/near, Atlas'
_diffrn_measurement_method '\w scans'
_diffrn_radiation_type MoK\a
_diffrn_radiation_wavelength 0.71073
_diffrn_reflns_av_R_equivalents 0.0398
_diffrn_reflns_av_unetI/netI 0.0387
_diffrn_reflns_Laue_measured_fraction_full 0.999
_diffrn_reflns_Laue_measured_fraction_max 0.999
_diffrn_reflns_limit_h_max 29
_diffrn_reflns_limit_h_min -26
_diffrn_reflns_limit_k_max 7
_diffrn_reflns_limit_k_min -16
_diffrn_reflns_limit_l_max 14
_diffrn_reflns_limit_l_min -15
_diffrn_reflns_number 17331
_diffrn_reflns_point_group_measured_fraction_full 0.999
_diffrn_reflns_point_group_measured_fraction_max 0.999
_diffrn_reflns_theta_full 25.242
_diffrn_reflns_theta_max 27.484
_diffrn_reflns_theta_min 2.509
_diffrn_source 'micro-focus sealed X-ray tube'
_exptl_absorpt_coefficient_mu 3.104
_exptl_absorpt_correction_T_max 1.00000
_exptl_absorpt_correction_T_min 0.37815
_exptl_absorpt_correction_type multi-scan
_exptl_absorpt_process_details
;
CrysAlisPro 1.171.42.90a (Rigaku Oxford Diffraction, 2023)
Empirical absorption correction using spherical harmonics,
implemented in SCALE3 ABSPACK scaling algorithm.
;
_exptl_crystal_colour yellow
_exptl_crystal_density_diffrn 1.664
_exptl_crystal_description prism
_exptl_crystal_F_000 1728
_exptl_crystal_size_max 0.400
_exptl_crystal_size_mid 0.400
_exptl_crystal_size_min 0.300
_refine_diff_density_max 1.159
_refine_diff_density_min -1.076
_refine_diff_density_rms 0.093
_refine_ls_extinction_method none
_refine_ls_goodness_of_fit_ref 1.049
_refine_ls_hydrogen_treatment constr
_refine_ls_matrix_type full
_refine_ls_number_parameters 217
_refine_ls_number_reflns 3959
_refine_ls_number_restraints 0
_refine_ls_restrained_S_all 1.049
_refine_ls_R_factor_all 0.0580
_refine_ls_R_factor_gt 0.0407
_refine_ls_shift/su_max 0.0001
_refine_ls_shift/su_mean 0.0001
_refine_ls_structure_factor_coef Fsqd
_refine_ls_weighting_details 'w=1/[\s^2^(Fo^2^)+(0.0332P)^2^+5.2058P] where P=(Fo^2^+2Fc^2^)/3'
_refine_ls_weighting_scheme calc
_refine_ls_wR_factor_gt 0.0844
_refine_ls_wR_factor_ref 0.0916
_reflns_Friedel_coverage 0.000
_reflns_number_gt 3148
_reflns_number_total 3959
_reflns_threshold_expression 'I > 2\s(I)'
_cod_data_source_file d4dt01353k2.cif
_cod_data_source_block '[ZnL2](BF4)2'
_cod_depositor_comments 'Adding full bibliography for 7716713--7716715.cif.'
_cod_database_code 7716715
_shelx_shelxl_version_number 2018/3
_shelx_space_group_comment
;
The symmetry employed for this shelxl refinement is uniquely defined
by the following loop, which should always be used as a source of
symmetry information in preference to the above space-group names.
They are only intended as comments.
;
_shelx_estimated_absorpt_t_min 0.370
_shelx_estimated_absorpt_t_max 0.456

loop_
_space_group_symop_operation_xyz
'x, y, z'
'-x+1/2, -y+1/2, z+1/2'
'-x, y, -z+1/2'
'x+1/2, -y+1/2, -z'
'-x, -y, -z'
'x-1/2, y-1/2, -z-1/2'
'x, -y, z-1/2'
'-x-1/2, y-1/2, z'

loop_
_atom_site_label
_atom_site_type_symbol
_atom_site_fract_x
_atom_site_fract_y
_atom_site_fract_z
_atom_site_U_iso_or_equiv
_atom_site_adp_type
_atom_site_occupancy
_atom_site_site_symmetry_order
_atom_site_calc_flag
_atom_site_refinement_flags_posn
_atom_site_refinement_flags_adp
_atom_site_refinement_flags_occupancy
_atom_site_disorder_assembly
_atom_site_disorder_group
Zn1 Zn 0.500000 0.35627(4) 0.250000 0.01620(12) Uani 1 2 d S T P . .
Br1 Br 0.38982(2) 0.16129(3) 0.16283(3) 0.04345(13) Uani 1 1 d . . . . .
N1 N 0.44850(9) 0.2321(2) 0.34703(19) 0.0201(5) Uani 1 1 d . . . . .
N2 N 0.52916(9) 0.36834(19) 0.40908(18) 0.0171(5) Uani 1 1 d . . . . .
N3 N 0.57697(9) 0.4332(2) 0.42895(19) 0.0193(5) Uani 1 1 d . . . . .
N4 N 0.69064(9) 0.5363(2) 0.43272(19) 0.0196(5) Uani 1 1 d . . . . .
O1 O 0.57387(8) 0.45757(17) 0.23900(16) 0.0226(5) Uani 1 1 d . . . . .
C1 C 0.40750(13) 0.1644(3) 0.3156(3) 0.0280(7) Uani 1 1 d . . . . .
C2 C 0.37662(15) 0.0968(3) 0.3855(3) 0.0379(9) Uani 1 1 d . . . . .
H2 H 0.347466 0.049417 0.358235 0.045 Uiso 1 1 calc R U . . .
C3 C 0.38995(14) 0.1013(3) 0.4953(3) 0.0404(9) Uani 1 1 d . . . . .
H3 H 0.370178 0.056101 0.546207 0.048 Uiso 1 1 calc R U . . .
C4 C 0.43248(13) 0.1723(3) 0.5320(3) 0.0315(8) Uani 1 1 d . . . . .
H4 H 0.441950 0.176107 0.608183 0.038 Uiso 1 1 calc R U . . .
C5 C 0.46105(11) 0.2375(2) 0.4565(2) 0.0192(6) Uani 1 1 d . . . . .
C6 C 0.50673(11) 0.3145(2) 0.4894(2) 0.0183(6) Uani 1 1 d . . . . .
C7 C 0.52627(14) 0.3235(3) 0.6064(2) 0.0307(7) Uani 1 1 d . . . . .
H7A H 0.548857 0.259505 0.626423 0.046 Uiso 1 1 calc R U . . .
H7B H 0.492088 0.329305 0.654583 0.046 Uiso 1 1 calc R U . . .
H7C H 0.550693 0.387701 0.614924 0.046 Uiso 1 1 calc R U . . .
C8 C 0.59631(11) 0.4698(2) 0.3336(2) 0.0193(6) Uani 1 1 d . . . . .
C9 C 0.65313(12) 0.5325(3) 0.3309(2) 0.0253(7) Uani 1 1 d . . . . .
H9A H 0.677218 0.502630 0.270433 0.030 Uiso 1 1 calc R U . . .
H9B H 0.643605 0.607633 0.310523 0.030 Uiso 1 1 calc R U . . .
C10 C 0.70714(13) 0.4265(3) 0.4713(3) 0.0352(8) Uani 1 1 d . . . . .
H10A H 0.735038 0.432435 0.532205 0.053 Uiso 1 1 calc R U . . .
H10B H 0.725057 0.386615 0.410357 0.053 Uiso 1 1 calc R U . . .
H10C H 0.672170 0.388419 0.496530 0.053 Uiso 1 1 calc R U . . .
C11 C 0.66156(13) 0.5972(3) 0.5235(3) 0.0372(9) Uani 1 1 d . . . . .
H11A H 0.626913 0.557759 0.548202 0.056 Uiso 1 1 calc R U . . .
H11B H 0.649933 0.668361 0.496558 0.056 Uiso 1 1 calc R U . . .
H11C H 0.688759 0.605440 0.585277 0.056 Uiso 1 1 calc R U . . .
C12 C 0.74548(12) 0.5950(3) 0.4013(3) 0.0301(7) Uani 1 1 d . . . . .
H12A H 0.770412 0.603210 0.466419 0.045 Uiso 1 1 calc R U . . .
H12B H 0.735409 0.666232 0.372266 0.045 Uiso 1 1 calc R U . . .
H12C H 0.766387 0.554023 0.344730 0.045 Uiso 1 1 calc R U . . .
B1 B 0.30826(17) 0.1803(3) 0.8154(3) 0.0311(8) Uani 1 1 d . . . . .
F1 F 0.27764(8) 0.08428(17) 0.80104(18) 0.0427(5) Uani 1 1 d . . . . .
F2 F 0.34386(10) 0.1689(2) 0.90603(19) 0.0583(7) Uani 1 1 d . . . . .
F3 F 0.26867(11) 0.26178(19) 0.83367(19) 0.0592(7) Uani 1 1 d . . . . .
F4 F 0.34039(11) 0.2021(2) 0.7226(2) 0.0647(7) Uani 1 1 d . . . . .

loop_
_atom_site_aniso_label
_atom_site_aniso_U_11
_atom_site_aniso_U_22
_atom_site_aniso_U_33
_atom_site_aniso_U_23
_atom_site_aniso_U_13
_atom_site_aniso_U_12
Zn1 0.01414(19) 0.0225(2) 0.0120(2) 0.000 -0.00205(15) 0.000
Br1 0.0450(2) 0.0576(3) 0.0278(2) -0.00235(18) -0.00605(14) -0.03291(18)
N1 0.0181(10) 0.0231(13) 0.0189(12) 0.0009(11) 0.0023(9) -0.0040(10)
N2 0.0136(9) 0.0224(13) 0.0154(11) -0.0008(11) -0.0012(8) -0.0012(9)
N3 0.0159(10) 0.0247(14) 0.0171(12) -0.0007(11) -0.0033(9) -0.0047(9)
N4 0.0151(10) 0.0248(14) 0.0191(12) -0.0010(11) -0.0025(9) -0.0039(9)
O1 0.0194(8) 0.0323(12) 0.0161(10) 0.0059(9) -0.0039(7) -0.0075(8)
C1 0.0277(14) 0.0345(19) 0.0219(16) 0.0001(14) -0.0013(12) -0.0099(13)
C2 0.0381(17) 0.034(2) 0.042(2) 0.0030(17) 0.0009(15) -0.0240(16)
C3 0.0405(18) 0.042(2) 0.039(2) 0.0143(18) 0.0048(15) -0.0189(16)
C4 0.0319(15) 0.039(2) 0.0235(17) 0.0086(15) 0.0027(13) -0.0066(14)
C5 0.0184(12) 0.0191(15) 0.0200(14) 0.0034(13) 0.0015(10) -0.0014(11)
C6 0.0170(12) 0.0220(14) 0.0159(14) -0.0002(12) 0.0013(10) 0.0007(11)
C7 0.0347(16) 0.041(2) 0.0163(15) 0.0040(15) -0.0016(12) -0.0095(15)
C8 0.0185(12) 0.0200(15) 0.0193(14) 0.0009(13) -0.0027(10) -0.0003(11)
C9 0.0235(13) 0.0336(18) 0.0188(15) 0.0047(14) -0.0058(11) -0.0099(13)
C10 0.0238(14) 0.0321(19) 0.050(2) 0.0110(17) -0.0070(14) 0.0005(13)
C11 0.0240(14) 0.053(2) 0.0343(19) -0.0186(18) 0.0028(13) -0.0059(15)
C12 0.0193(13) 0.042(2) 0.0292(17) -0.0015(16) -0.0017(12) -0.0135(13)
B1 0.0400(19) 0.028(2) 0.026(2) 0.0032(17) 0.0064(15) -0.0053(16)
F1 0.0419(11) 0.0322(12) 0.0541(13) -0.0057(11) -0.0044(10) -0.0065(9)
F2 0.0533(13) 0.0783(19) 0.0433(13) 0.0015(13) -0.0125(10) -0.0194(12)
F3 0.0836(17) 0.0366(14) 0.0575(15) -0.0056(12) 0.0143(12) 0.0190(12)
F4 0.0859(17) 0.0611(17) 0.0473(15) 0.0121(13) 0.0377(13) 0.0005(14)

loop_
_atom_type_symbol
_atom_type_description
_atom_type_scat_dispersion_real
_atom_type_scat_dispersion_imag
_atom_type_scat_source
C C 0.0033 0.0016 'International Tables Vol C Tables 4.2.6.8 and 6.1.1.4'
H H 0.0000 0.0000 'International Tables Vol C Tables 4.2.6.8 and 6.1.1.4'
N N 0.0061 0.0033 'International Tables Vol C Tables 4.2.6.8 and 6.1.1.4'
O O 0.0106 0.0060 'International Tables Vol C Tables 4.2.6.8 and 6.1.1.4'
Zn Zn 0.2839 1.4301 'International Tables Vol C Tables 4.2.6.8 and 6.1.1.4'
Br Br -0.2901 2.4595 'International Tables Vol C Tables 4.2.6.8 and 6.1.1.4'
F F 0.0171 0.0103 'International Tables Vol C Tables 4.2.6.8 and 6.1.1.4'
B B 0.0013 0.0007 'International Tables Vol C Tables 4.2.6.8 and 6.1.1.4'

loop_
_geom_angle_atom_site_label_1
_geom_angle_atom_site_label_2
_geom_angle_atom_site_label_3
_geom_angle
_geom_angle_site_symmetry_1
_geom_angle_site_symmetry_3
_geom_angle_publ_flag
N2 Zn1 N2 171.59(14) . 3_655 ?
N2 Zn1 O1 75.79(8) . . ?
N2 Zn1 O1 99.10(8) 3_655 . ?
N2 Zn1 O1 99.09(8) . 3_655 ?
N2 Zn1 O1 75.79(8) 3_655 3_655 ?
O1 Zn1 O1 106.86(12) . 3_655 ?
N2 Zn1 N1 74.39(9) . . ?
N2 Zn1 N1 111.63(9) 3_655 . ?
O1 Zn1 N1 148.59(8) . . ?
O1 Zn1 N1 87.50(8) 3_655 . ?
N2 Zn1 N1 111.63(8) . 3_655 ?
N2 Zn1 N1 74.40(9) 3_655 3_655 ?
O1 Zn1 N1 87.50(8) . 3_655 ?
O1 Zn1 N1 148.59(8) 3_655 3_655 ?
N1 Zn1 N1 94.38(12) . 3_655 ?
C1 N1 C5 117.7(2) . . ?
C1 N1 Zn1 130.9(2) . . ?
C5 N1 Zn1 111.26(17) . . ?
C6 N2 N3 119.2(2) . . ?
C6 N2 Zn1 122.96(19) . . ?
N3 N2 Zn1 117.77(17) . . ?
C8 N3 N2 108.3(2) . . ?
C10 N4 C11 110.2(3) . . ?
C10 N4 C12 108.2(2) . . ?
C11 N4 C12 108.3(2) . . ?
C10 N4 C9 111.9(2) . . ?
C11 N4 C9 111.5(2) . . ?
C12 N4 C9 106.5(2) . . ?
C8 O1 Zn1 109.82(17) . . ?
N1 C1 C2 125.0(3) . . ?
N1 C1 Br1 116.6(2) . . ?
C2 C1 Br1 118.4(2) . . ?
C3 C2 C1 117.2(3) . . ?
C3 C2 H2 121.4 . . ?
C1 C2 H2 121.4 . . ?
C2 C3 C4 119.7(3) . . ?
C2 C3 H3 120.1 . . ?
C4 C3 H3 120.1 . . ?
C5 C4 C3 119.4(3) . . ?
C5 C4 H4 120.3 . . ?
C3 C4 H4 120.3 . . ?
N1 C5 C4 121.1(3) . . ?
N1 C5 C6 116.5(2) . . ?
C4 C5 C6 122.4(3) . . ?
N2 C6 C5 114.6(2) . . ?
N2 C6 C7 124.0(3) . . ?
C5 C6 C7 121.3(2) . . ?
C6 C7 H7A 109.5 . . ?
C6 C7 H7B 109.5 . . ?
H7A C7 H7B 109.5 . . ?
C6 C7 H7C 109.5 . . ?
H7A C7 H7C 109.5 . . ?
H7B C7 H7C 109.5 . . ?
O1 C8 N3 128.1(2) . . ?
O1 C8 C9 112.9(2) . . ?
N3 C8 C9 119.0(2) . . ?
N4 C9 C8 119.2(2) . . ?
N4 C9 H9A 107.5 . . ?
C8 C9 H9A 107.5 . . ?
N4 C9 H9B 107.5 . . ?
C8 C9 H9B 107.5 . . ?
H9A C9 H9B 107.0 . . ?
N4 C10 H10A 109.5 . . ?
N4 C10 H10B 109.5 . . ?
H10A C10 H10B 109.5 . . ?
N4 C10 H10C 109.5 . . ?
H10A C10 H10C 109.5 . . ?
H10B C10 H10C 109.5 . . ?
N4 C11 H11A 109.5 . . ?
N4 C11 H11B 109.5 . . ?
H11A C11 H11B 109.5 . . ?
N4 C11 H11C 109.5 . . ?
H11A C11 H11C 109.5 . . ?
H11B C11 H11C 109.5 . . ?
N4 C12 H12A 109.5 . . ?
N4 C12 H12B 109.5 . . ?
H12A C12 H12B 109.5 . . ?
N4 C12 H12C 109.5 . . ?
H12A C12 H12C 109.5 . . ?
H12B C12 H12C 109.5 . . ?
F4 B1 F2 111.0(3) . . ?
F4 B1 F3 109.9(3) . . ?
F2 B1 F3 109.7(3) . . ?
F4 B1 F1 109.6(3) . . ?
F2 B1 F1 108.0(3) . . ?
F3 B1 F1 108.5(3) . . ?

loop_
_geom_bond_atom_site_label_1
_geom_bond_atom_site_label_2
_geom_bond_distance
_geom_bond_site_symmetry_2
_geom_bond_publ_flag
Zn1 N2 2.047(2) . ?
Zn1 N2 2.047(2) 3_655 ?
Zn1 O1 2.1136(18) . ?
Zn1 O1 2.1136(18) 3_655 ?
Zn1 N1 2.272(2) . ?
Zn1 N1 2.272(2) 3_655 ?
Br1 C1 1.897(3) . ?
N1 C1 1.318(4) . ?
N1 C5 1.361(3) . ?
N2 C6 1.289(4) . ?
N2 N3 1.381(3) . ?
N3 C8 1.319(4) . ?
N4 C10 1.491(4) . ?
N4 C11 1.493(4) . ?
N4 C12 1.502(3) . ?
N4 C9 1.506(3) . ?
O1 C8 1.267(3) . ?
C1 C2 1.388(5) . ?
C2 C3 1.368(5) . ?
C2 H2 0.9500 . ?
C3 C4 1.388(5) . ?
C3 H3 0.9500 . ?
C4 C5 1.387(4) . ?
C4 H4 0.9500 . ?
C5 C6 1.473(4) . ?
C6 C7 1.492(4) . ?
C7 H7A 0.9800 . ?
C7 H7B 0.9800 . ?
C7 H7C 0.9800 . ?
C8 C9 1.518(4) . ?
C9 H9A 0.9900 . ?
C9 H9B 0.9900 . ?
C10 H10A 0.9800 . ?
C10 H10B 0.9800 . ?
C10 H10C 0.9800 . ?
C11 H11A 0.9800 . ?
C11 H11B 0.9800 . ?
C11 H11C 0.9800 . ?
C12 H12A 0.9800 . ?
C12 H12B 0.9800 . ?
C12 H12C 0.9800 . ?
B1 F4 1.372(4) . ?
B1 F2 1.376(4) . ?
B1 F3 1.377(5) . ?
B1 F1 1.396(4) . ?

loop_
_geom_torsion_atom_site_label_1
_geom_torsion_atom_site_label_2
_geom_torsion_atom_site_label_3
_geom_torsion_atom_site_label_4
_geom_torsion
_geom_torsion_site_symmetry_1
_geom_torsion_site_symmetry_2
_geom_torsion_site_symmetry_3
_geom_torsion_site_symmetry_4
_geom_torsion_publ_flag
C6 N2 N3 C8 172.7(3) . . . . ?
Zn1 N2 N3 C8 -4.0(3) . . . . ?
C5 N1 C1 C2 -1.0(5) . . . . ?
Zn1 N1 C1 C2 -175.6(3) . . . . ?
C5 N1 C1 Br1 178.6(2) . . . . ?
Zn1 N1 C1 Br1 4.0(4) . . . . ?
N1 C1 C2 C3 0.1(6) . . . . ?
Br1 C1 C2 C3 -179.5(3) . . . . ?
C1 C2 C3 C4 0.5(6) . . . . ?
C2 C3 C4 C5 -0.2(6) . . . . ?
C1 N1 C5 C4 1.4(4) . . . . ?
Zn1 N1 C5 C4 176.9(2) . . . . ?
C1 N1 C5 C6 -179.5(3) . . . . ?
Zn1 N1 C5 C6 -3.9(3) . . . . ?
C3 C4 C5 N1 -0.8(5) . . . . ?
C3 C4 C5 C6 -179.9(3) . . . . ?
N3 N2 C6 C5 -172.4(2) . . . . ?
Zn1 N2 C6 C5 4.1(3) . . . . ?
N3 N2 C6 C7 4.9(4) . . . . ?
Zn1 N2 C6 C7 -178.6(2) . . . . ?
N1 C5 C6 N2 0.4(4) . . . . ?
C4 C5 C6 N2 179.5(3) . . . . ?
N1 C5 C6 C7 -176.9(3) . . . . ?
C4 C5 C6 C7 2.2(4) . . . . ?
Zn1 O1 C8 N3 -4.1(4) . . . . ?
Zn1 O1 C8 C9 174.3(2) . . . . ?
N2 N3 C8 O1 5.5(4) . . . . ?
N2 N3 C8 C9 -172.8(2) . . . . ?
C10 N4 C9 C8 56.9(4) . . . . ?
C11 N4 C9 C8 -67.1(4) . . . . ?
C12 N4 C9 C8 175.0(3) . . . . ?
O1 C8 C9 N4 -168.8(3) . . . . ?
N3 C8 C9 N4 9.7(4) . . . . ?
